data_2206973
loop_
_publ_author_name
'Okabe, Nobuo'
'Aziyama, Toshihiko'
'Odoko, Mamiko'

_publ_section_title (Benzene-1,2-diolato-\k^2^<i>O</i>,<i>O</i>')(2,2'-bipyridine-\k^2^<i>N</i>,<i>N</i>')palladium(II)
_journal_coeditor_code HG6238
_journal_issue 10
_journal_name_full 'Acta Crystallographica Section E'
_journal_page_first m1943
_journal_page_last m1945
_journal_paper_doi 10.1107/S1600536805027704
_journal_volume 61
_journal_year 2005
_chemical_formula_iupac '[Pd (C6 H4 O2) (C10 H8 N2)]'
_chemical_formula_moiety 'C16 H12 N2 O2 Pd'
_chemical_formula_sum 'C16 H12 N2 O2 Pd'
_chemical_formula_weight 370.70
_chemical_name_systematic
;
(Benzene-1,2-diolato-\k^2^O,O')(2,2'-bipyridine-\k^2^N,N')palladium(II)
;
_space_group_IT_number 14
_symmetry_cell_setting monoclinic
_symmetry_space_group_name_Hall '-P 2yn'
_symmetry_space_group_name_H-M 'P 1 21/n 1'
_cell_angle_alpha 90
_cell_angle_beta 100.30(3)
_cell_angle_gamma 90
_cell_formula_units_Z 4
_cell_length_a 7.017(2)
_cell_length_b 23.873(2)
_cell_length_c 8.118(3)
_cell_measurement_reflns_used 25
_cell_measurement_temperature 296.2
_cell_measurement_theta_max 15.0
_cell_measurement_theta_min 14.8
_cell_volume 1338.0(6)
_computing_cell_refinement 'MSC/AFC Diffractometer Control Software'
_computing_data_collection
;
MSC/AFC Diffractometer Control Software (Molecular Structure Corporation,
1992)
;
_computing_data_reduction 'TEXSAN (Molecular Structure Corporation, 2000)'
_computing_molecular_graphics 'ORTEPII (Johnson, 1976)'
_computing_publication_material TEXSAN
_computing_structure_refinement 'SHELXL97 (Sheldrick, 1997)'
_computing_structure_solution 'SIR97 (Altomare et al., 1999)'
_diffrn_measured_fraction_theta_full 1.000
_diffrn_measured_fraction_theta_max 1.000
_diffrn_measurement_device_type 'Rigaku AFC-5R'
_diffrn_measurement_method \w--2\q
_diffrn_radiation_type 'Mo K\a'
_diffrn_radiation_wavelength 0.7107
_diffrn_reflns_av_R_equivalents 0.013
_diffrn_reflns_limit_h_max 9
_diffrn_reflns_limit_h_min 0
_diffrn_reflns_limit_k_max 31
_diffrn_reflns_limit_k_min 0
_diffrn_reflns_limit_l_max 10
_diffrn_reflns_limit_l_min -10
_diffrn_reflns_number 3414
_diffrn_reflns_theta_full 27.50
_diffrn_reflns_theta_max 27.50
_diffrn_standards_decay_% 0.12
_diffrn_standards_interval_count 150
_diffrn_standards_number 3
_exptl_absorpt_coefficient_mu 1.392
_exptl_absorpt_correction_T_max 0.812
_exptl_absorpt_correction_T_min 0.632
_exptl_absorpt_correction_type psi-scan
_exptl_absorpt_process_details '(North et al., 1968)'
_exptl_crystal_colour red
_exptl_crystal_density_diffrn 1.840
_exptl_crystal_density_method 'not measured'
_exptl_crystal_description plate
_exptl_crystal_F_000 736.0
_exptl_crystal_size_max 0.300
_exptl_crystal_size_mid 0.300
_exptl_crystal_size_min 0.150
_refine_diff_density_max 1.94
_refine_diff_density_min -1.62
_refine_ls_extinction_method none
_refine_ls_goodness_of_fit_ref 1.211
_refine_ls_hydrogen_treatment constr
_refine_ls_number_parameters 190
_refine_ls_number_reflns 3079
_refine_ls_R_factor_gt 0.0428
_refine_ls_shift/su_max 0.0000
_refine_ls_structure_factor_coef Fsqd
_refine_ls_weighting_details 'w = 1/[\s^2^(Fo^2^) + (0.0537P)^2^+6.0950P] where P = (Fo^2^+2Fc^2^)/3'
_refine_ls_weighting_scheme calc
_refine_ls_wR_factor_ref 0.1359
_reflns_number_gt 2709
_reflns_number_total 3079
_reflns_threshold_expression I>2\s(I)
_cod_data_source_file hg6238.cif
_cod_data_source_block I
_cod_original_sg_symbol_H-M 'P 21/n'
_cod_database_code 2206973
_cod_database_fobs_code 2206973

loop_
_symmetry_equiv_pos_as_xyz
x,y,z
1/2-x,1/2+y,1/2-z
-x,-y,-z
1/2+x,1/2-y,1/2+z

loop_
_atom_site_label
_atom_site_fract_x
_atom_site_fract_y
_atom_site_fract_z
_atom_site_U_iso_or_equiv
_atom_site_adp_type
_atom_site_calc_flag
_atom_site_occupancy
_atom_site_type_symbol
Pd1 0.76643(5) 0.00981(2) -0.00121(4) 0.02680(10) Uani d 1.00 Pd
O1 0.8946(6) 0.0700(2) 0.1488(4) 0.0322(8) Uani d 1.00 O
O2 0.7077(5) 0.0696(2) -0.1718(4) 0.0327(8) Uani d 1.00 O
N1 0.8064(6) -0.0532(2) 0.1643(5) 0.0299(9) Uani d 1.00 N
N2 0.6366(6) -0.0518(2) -0.1446(5) 0.0292(9) Uani d 1.00 N
C2 0.7272(7) -0.1027(2) 0.1075(6) 0.0300(10) Uani d 1.00 C
C3 0.7401(8) -0.1490(3) 0.2116(7) 0.0380(10) Uani d 1.00 C
C4 0.8380(9) -0.1436(3) 0.3763(7) 0.0420(10) Uani d 1.00 C
C5 0.9177(9) -0.0929(3) 0.4326(7) 0.0450(10) Uani d 1.00 C
C6 0.9021(9) -0.0494(3) 0.3221(7) 0.0390(10) Uani d 1.00 C
C12 0.6294(7) -0.1019(2) -0.0683(6) 0.0310(10) Uani d 1.00 C
C13 0.5358(8) -0.1469(3) -0.1540(7) 0.0370(10) Uani d 1.00 C
C14 0.4500(9) -0.1404(3) -0.3204(7) 0.0410(10) Uani d 1.00 C
C15 0.4604(9) -0.0899(3) -0.3978(7) 0.0430(10) Uani d 1.00 C
C16 0.5546(9) -0.0459(3) -0.3072(7) 0.0400(10) Uani d 1.00 C
C17 0.8803(7) 0.1186(2) 0.0639(6) 0.0290(10) Uani d 1.00 C
C18 0.9567(8) 0.1683(3) 0.1350(7) 0.0370(10) Uani d 1.00 C
C19 0.9308(9) 0.2184(3) 0.0443(8) 0.0430(10) Uani d 1.00 C
C20 0.8272(9) 0.2185(3) -0.1180(8) 0.0430(10) Uani d 1.00 C
C21 0.7530(8) 0.1686(3) -0.1925(7) 0.0370(10) Uani d 1.00 C
C22 0.7783(7) 0.1188(2) -0.1039(6) 0.0290(10) Uani d 1.00 C
H3 0.6847 -0.1829 0.1726 0.0455 Uiso calc 1.00 H
H4 0.8493 -0.1743 0.4481 0.0508 Uiso calc 1.00 H
H5 0.9804 -0.0885 0.5428 0.0544 Uiso calc 1.00 H
H6 0.9606 -0.0155 0.3580 0.0465 Uiso calc 1.00 H
H13 0.5302 -0.1811 -0.1006 0.0444 Uiso calc 1.00 H
H14 0.3857 -0.1703 -0.3792 0.0490 Uiso calc 1.00 H
H15 0.4049 -0.0853 -0.5099 0.0514 Uiso calc 1.00 H
H16 0.5616 -0.0115 -0.3593 0.0481 Uiso calc 1.00 H
H18 1.0258 0.1684 0.2440 0.0442 Uiso calc 1.00 H
H19 0.9830 0.2515 0.0928 0.0521 Uiso calc 1.00 H
H20 0.8071 0.2520 -0.1773 0.0521 Uiso calc 1.00 H
H21 0.6862 0.1687 -0.3023 0.0447 Uiso calc 1.00 H

loop_
_atom_site_aniso_label
_atom_site_aniso_U_11
_atom_site_aniso_U_22
_atom_site_aniso_U_33
_atom_site_aniso_U_12
_atom_site_aniso_U_13
_atom_site_aniso_U_23
Pd1 0.0307(2) 0.0266(2) 0.0221(2) 0.00110(10) 0.00190(10) -0.00110(10)
O1 0.044(2) 0.030(2) 0.021(2) -0.002(2) -0.0010(10) 0.0000(10)
O2 0.039(2) 0.030(2) 0.025(2) -0.002(2) -0.0030(10) 0.0000(10)
N1 0.030(2) 0.035(2) 0.024(2) 0.001(2) 0.004(2) -0.001(2)
N2 0.030(2) 0.036(2) 0.021(2) 0.001(2) 0.003(2) -0.002(2)
C2 0.028(2) 0.039(3) 0.023(2) 0.001(2) 0.005(2) 0.000(2)
C3 0.040(3) 0.041(3) 0.029(3) -0.004(2) -0.001(2) 0.004(2)
C4 0.055(4) 0.043(3) 0.027(3) -0.001(3) 0.001(2) 0.009(2)
C5 0.050(3) 0.056(4) 0.026(3) -0.001(3) -0.001(2) 0.002(3)
C6 0.046(3) 0.039(3) 0.028(3) -0.004(2) -0.001(2) -0.004(2)
C12 0.029(2) 0.036(3) 0.027(2) 0.002(2) 0.003(2) -0.001(2)
C13 0.041(3) 0.040(3) 0.029(3) -0.002(2) 0.003(2) -0.002(2)
C14 0.050(3) 0.042(3) 0.028(3) -0.007(3) 0.000(2) -0.008(2)
C15 0.051(3) 0.046(4) 0.027(3) -0.004(3) -0.004(2) -0.004(2)
C16 0.049(3) 0.041(3) 0.027(3) -0.002(2) -0.003(2) -0.001(2)
C17 0.028(2) 0.033(3) 0.024(2) 0.002(2) 0.001(2) -0.002(2)
C18 0.039(3) 0.043(3) 0.026(2) -0.004(2) -0.002(2) -0.006(2)
C19 0.047(3) 0.037(3) 0.042(3) -0.007(2) -0.004(3) -0.007(2)
C20 0.052(3) 0.034(3) 0.041(3) 0.000(2) -0.002(3) 0.008(2)
C21 0.040(3) 0.041(3) 0.027(3) 0.001(2) -0.006(2) 0.007(2)
C22 0.031(2) 0.033(3) 0.023(2) 0.003(2) 0.001(2) -0.002(2)

loop_
_atom_type_symbol
_atom_type_description
_atom_type_scat_dispersion_real
_atom_type_scat_dispersion_imag
_atom_type_scat_source
C C 0.003 0.002
;International Tables for Crystallography
(1992, Vol. C, Tables 4.2.6.8 and 6.1.1.4)
;
H H 0.000 0.000
;International Tables for Crystallography
(1992, Vol. C, Table 6.1.1.4)
;
O O 0.011 0.006
;International Tables for Crystallography
(1992, Vol. C, Tables 4.2.6.8 and 6.1.1.4)
;
N N 0.006 0.003
;International Tables for Crystallography
(1992, Vol. C, Tables 4.2.6.8 and 6.1.1.4)
;
Pd Pd -0.999 1.007
;International Tables for Crystallography
(1992, Vol. C, Tables 4.2.6.8 and 6.1.1.4)
;

loop_
_geom_angle_atom_site_label_1
_geom_angle_atom_site_label_2
_geom_angle_atom_site_label_3
_geom_angle
_geom_angle_publ_flag
O1 Pd1 O2 85.60(10) yes
O1 Pd1 N1 97.9(2) yes
O1 Pd1 N2 178.1(2) yes
O2 Pd1 N1 175.7(2) yes
O2 Pd1 N2 96.2(2) yes
N1 Pd1 N2 80.3(2) yes
Pd1 O1 C17 109.0(3) no
Pd1 O2 C22 109.0(3) no
Pd1 N1 C2 115.3(3) no
Pd1 N1 C6 125.2(4) no
C2 N1 C6 119.5(5) no
Pd1 N2 C12 115.9(3) no
Pd1 N2 C16 124.4(4) no
C12 N2 C16 119.7(5) no
N1 C2 C3 120.8(4) no
N1 C2 C12 114.3(5) no
C3 C2 C12 124.9(5) no
C2 C3 C4 118.6(6) no
C2 C3 H3 120.7 no
C4 C3 H3 120.7 no
C3 C4 C5 120.0(6) no
C3 C4 H4 120.0 no
C5 C4 H4 120.0 no
C4 C5 C6 118.2(5) no
C4 C5 H5 120.9 no
C6 C5 H5 120.9 no
N1 C6 C5 123.0(6) no
N1 C6 H6 118.5 no
C5 C6 H6 118.5 no
N2 C12 C2 114.1(5) no
N2 C12 C13 120.7(5) no
C2 C12 C13 125.2(5) no
C12 C13 C14 119.3(6) no
C12 C13 H13 120.4 no
C14 C13 H13 120.4 no
C13 C14 C15 119.8(6) no
C13 C14 H14 120.1 no
C15 C14 H14 120.1 no
C14 C15 C16 119.0(5) no
C14 C15 H15 120.5 no
C16 C15 H15 120.5 no
N2 C16 C15 121.4(6) no
N2 C16 H16 119.3 no
C15 C16 H16 119.3 no
O1 C17 C18 122.6(4) no
O1 C17 C22 118.2(5) no
C18 C17 C22 119.2(5) no
C17 C18 C19 120.6(5) no
C17 C18 H18 119.7 no
C19 C18 H18 119.7 no
C18 C19 C20 120.0(6) no
C18 C19 H19 120.0 no
C20 C19 H19 120.0 no
C19 C20 C21 120.1(6) no
C19 C20 H20 120.0 no
C21 C20 H20 120.0 no
C20 C21 C22 120.3(5) no
C20 C21 H21 119.8 no
C22 C21 H21 119.8 no
O2 C22 C17 118.2(5) no
O2 C22 C21 122.0(4) no
C17 C22 C21 119.8(5) no

loop_
_geom_bond_atom_site_label_1
_geom_bond_atom_site_label_2
_geom_bond_distance
_geom_bond_publ_flag
Pd1 O1 1.992(4) yes
Pd1 O2 1.980(4) yes
Pd1 N1 2.003(4) yes
Pd1 N2 1.993(4) yes
O1 C17 1.345(7) yes
O2 C22 1.354(6) yes
N1 C2 1.352(7) no
N1 C6 1.339(7) no
N2 C12 1.351(7) no
N2 C16 1.350(7) no
C2 C3 1.384(8) no
C2 C12 1.469(7) no
C3 C4 1.396(8) no
C3 H3 0.930 no
C4 C5 1.376(9) no
C4 H4 0.930 no
C5 C6 1.365(9) no
C5 H5 0.930 no
C6 H6 0.930 no
C12 C13 1.380(8) no
C13 C14 1.386(8) no
C13 H13 0.930 no
C14 C15 1.367(9) no
C14 H14 0.930 no
C15 C16 1.381(9) no
C15 H15 0.930 no
C16 H16 0.930 no
C17 C18 1.385(8) no
C17 C22 1.421(7) no
C18 C19 1.398(9) no
C18 H18 0.930 no
C19 C20 1.386(8) no
C19 H19 0.930 no
C20 C21 1.395(9) no
C20 H20 0.930 no
C21 C22 1.384(8) no
C21 H21 0.930 no

loop_
_geom_contact_atom_site_label_1
_geom_contact_atom_site_label_2
_geom_contact_distance
_geom_contact_site_symmetry_2
Pd1 Pd1 3.3080(10) 3_755
Pd1 N2 3.406(5) 3_655
Pd1 O1 3.427(4) 3_755
O1 N2 3.325(6) 3_755
O1 C14 3.437(8) 3_655
O1 C5 3.462(7) 3_756
O1 C15 3.509(8) 3_655
O1 C13 3.540(7) 3_655
O1 N1 3.597(6) 3_755
O1 C12 3.598(7) 3_755
O2 C6 3.227(8) 3_755
O2 C2 3.284(7) 3_655
O2 C12 3.412(7) 3_655
O2 N1 3.422(6) 3_755
O2 C15 3.516(7) 3_654
N1 C22 3.420(7) 3_755
N1 C17 3.487(7) 3_755
C2 C17 3.322(8) 3_755
C2 C22 3.496(7) 3_755
C2 C22 3.563(7) 3_655
C2 C18 3.579(8) 3_755
C3 C21 3.468(8) 3_655
C4 C21 3.514(9) 3_755
C6 C22 3.512(8) 3_755
C12 C22 3.426(8) 3_655
C12 C18 3.436(8) 3_755
C12 C17 3.457(7) 3_755
C13 C17 3.206(8) 3_655
C13 C22 3.368(8) 3_655
C13 C18 3.524(8) 3_655
C13 C18 3.574(8) 3_755
C14 C17 3.421(8) 3_655
C14 C18 3.520(9) 3_655

loop_
_geom_torsion_atom_site_label_1
_geom_torsion_atom_site_label_2
_geom_torsion_atom_site_label_3
_geom_torsion_atom_site_label_4
_geom_torsion
_geom_torsion_publ_flag
Pd1 O1 C17 C18 -179.8(4) no
Pd1 O1 C17 C22 1.9(6) no
Pd1 O2 C22 C17 1.9(6) no
Pd1 O2 C22 C21 -177.8(4) no
Pd1 N1 C2 C3 -178.1(4) no
Pd1 N1 C2 C12 1.5(6) no
Pd1 N1 C6 C5 176.9(5) no
Pd1 N2 C12 C2 -2.5(6) no
Pd1 N2 C12 C13 177.3(4) no
Pd1 N2 C16 C15 -177.5(5) no
O1 PD1 O2 C22 -0.7(3) no
O1 PD1 N1 C2 177.0(4) no
O1 PD1 N1 C6 -2.6(5) no
O1 C17 C18 C19 -177.1(5) no
O1 C17 C22 O2 -2.7(7) no
O1 C17 C22 C21 177.0(5) no
O2 PD1 O1 C17 -0.7(3) no
O2 PD1 N2 C12 -174.9(4) no
O2 PD1 N2 C16 3.6(5) no
O2 C22 C17 C18 178.9(5) no
O2 C22 C21 C20 179.7(5) no
N1 PD1 O1 C17 -178.1(3) no
N1 PD1 N2 C12 2.6(4) no
N1 PD1 N2 C16 -178.9(5) no
N1 C2 C3 C4 -0.5(9) no
N1 C2 C12 N2 0.6(7) no
N1 C2 C12 C13 -179.1(5) no
N1 C6 C5 C4 2.8(10) no
N2 PD1 O2 C22 178.5(3) no
N2 PD1 N1 C2 -2.2(4) no
N2 PD1 N1 C6 178.2(5) no
N2 C12 C2 C3 -179.8(5) no
N2 C12 C13 C14 0.6(9) no
N2 C16 C15 C14 0.2(10) no
C2 N1 C6 C5 -2.7(9) no
C2 C3 C4 C5 0.6(10) no
C2 C12 N2 C16 179.0(5) no
C2 C12 C13 C14 -179.7(6) no
C3 C2 N1 C6 1.5(8) no
C3 C2 C12 C13 0.5(9) no
C3 C4 C5 C6 -1.6(10) no
C4 C3 C2 C12 179.9(6) no
C6 N1 C2 C12 -178.8(5) no
C12 N2 C16 C15 0.9(9) no
C12 C13 C14 C15 0.5(9) no
C13 C12 N2 C16 -1.3(8) no
C13 C14 C15 C16 -0.9(10) no
C17 C18 C19 C20 0.3(10) no
C17 C22 C21 C20 0.0(9) no
C18 C17 C22 C21 -1.4(8) no
C18 C19 C20 C21 -1.0(10) no
C19 C18 C17 C22 1.3(9) no
C19 C20 C21 C22 1.5(10) no
C19 C20 C21 C22 1.5(10) no
